data_2228964
loop_
_publ_author_name
'Pasdar, Hoda'
'Sadat Kashani, Saghi'
'Aghabozorg, Hossein'
'Notash, Behrouz'

_publ_section_title
;
 Benzene-1,3-diammonium bis(pyridine-2,6-dicarboxylato)nickelate(II)
 pentahydrate
;
_journal_coeditor_code BT5430
_journal_issue 2
_journal_name_full 'Acta Crystallographica Section E'
_journal_page_first m193
_journal_page_last m194
_journal_paper_doi 10.1107/S1600536810054371
_journal_volume 67
_journal_year 2011
_chemical_formula_iupac '(C6 H10 N2) [Ni (C7 H3 N O4)2], 5H2 O'
_chemical_formula_moiety 'C6 H10 N2 2+, C14 H6 N2 Ni O8 2-, 5(H2 O)'
_chemical_formula_sum 'C20 H26 N4 Ni O13'
_chemical_formula_weight 589.14
_chemical_name_systematic
;
Benzene-1,3-diammonium bis(pyridine-2,6-dicarboxylato)nickelate(II)
pentahydrate
;
_space_group_IT_number 14
_symmetry_cell_setting monoclinic
_symmetry_space_group_name_Hall '-P 2yn'
_symmetry_space_group_name_H-M 'P 1 21/n 1'
_atom_sites_solution_hydrogens geom
_atom_sites_solution_primary direct
_atom_sites_solution_secondary difmap
_audit_creation_method SHELXL-97
_cell_angle_alpha 90.00
_cell_angle_beta 100.90(3)
_cell_angle_gamma 90.00
_cell_formula_units_Z 4
_cell_length_a 7.5331(15)
_cell_length_b 18.085(4)
_cell_length_c 18.578(4)
_cell_measurement_reflns_used 6687
_cell_measurement_temperature 298(2)
_cell_measurement_theta_max 29.23
_cell_measurement_theta_min 2.23
_cell_volume 2485.3(9)
_computing_cell_refinement 'X-AREA (Stoe & Cie, 2005)'
_computing_data_collection 'X-AREA (Stoe & Cie, 2005)'
_computing_data_reduction 'X-AREA (Stoe & Cie, 2005)'
_computing_molecular_graphics 'ORTEP-3 for Windows (Farrugia, 1997)'
_computing_publication_material 'WinGX (Farrugia, 1999)'
_computing_structure_refinement 'SHELXL97 (Sheldrick, 2008)'
_computing_structure_solution 'SHELXS97 (Sheldrick, 2008)'
_diffrn_ambient_temperature 298(2)
_diffrn_detector_area_resol_mean '0.15 mm'
_diffrn_measured_fraction_theta_full 0.989
_diffrn_measured_fraction_theta_max 0.989
_diffrn_measurement_device_type 'Stoe IPDS II'
_diffrn_measurement_method 'rotation method'
_diffrn_radiation_monochromator graphite
_diffrn_radiation_source 'fine-focus sealed tube'
_diffrn_radiation_type MoK\a
_diffrn_radiation_wavelength 0.71073
_diffrn_reflns_av_R_equivalents 0.0896
_diffrn_reflns_av_sigmaI/netI 0.1252
_diffrn_reflns_limit_h_max 9
_diffrn_reflns_limit_h_min -10
_diffrn_reflns_limit_k_max 24
_diffrn_reflns_limit_k_min -24
_diffrn_reflns_limit_l_max 25
_diffrn_reflns_limit_l_min -25
_diffrn_reflns_number 18439
_diffrn_reflns_theta_full 29.23
_diffrn_reflns_theta_max 29.23
_diffrn_reflns_theta_min 2.23
_exptl_absorpt_coefficient_mu 0.856
_exptl_absorpt_correction_T_max 0.920
_exptl_absorpt_correction_T_min 0.855
_exptl_absorpt_correction_type numerical
_exptl_absorpt_process_details
;
[shape of crystal determined optically
(X-RED and X-SHAPE (Stoe & Cie, 2005)]
;
_exptl_crystal_colour green
_exptl_crystal_density_diffrn 1.574
_exptl_crystal_density_method 'not measured'
_exptl_crystal_description needle
_exptl_crystal_F_000 1224.0
_exptl_crystal_size_max 0.2
_exptl_crystal_size_mid 0.15
_exptl_crystal_size_min 0.1
_refine_diff_density_max 0.385
_refine_diff_density_min -0.363
_refine_ls_extinction_method none
_refine_ls_goodness_of_fit_ref 0.917
_refine_ls_hydrogen_treatment mixed
_refine_ls_matrix_type full
_refine_ls_number_parameters 407
_refine_ls_number_reflns 6687
_refine_ls_number_restraints 4
_refine_ls_restrained_S_all 0.917
_refine_ls_R_factor_all 0.1275
_refine_ls_R_factor_gt 0.0538
_refine_ls_shift/su_max 0.001
_refine_ls_shift/su_mean 0.000
_refine_ls_structure_factor_coef Fsqd
_refine_ls_weighting_details 'calc w=1/[\s^2^(Fo^2^)+(0.0238P)^2^] where P=(Fo^2^+2Fc^2^)/3'
_refine_ls_weighting_scheme calc
_refine_ls_wR_factor_gt 0.0686
_refine_ls_wR_factor_ref 0.0857
_reflns_number_gt 3608
_reflns_number_total 6687
_reflns_threshold_expression I>2\s(I)
_cod_data_source_file bt5430.cif
_cod_data_source_block I
_cod_original_sg_symbol_H-M 'P 21/n'
_cod_database_code 2228964
_cod_database_fobs_code 2228964

loop_
_symmetry_equiv_pos_as_xyz
'x, y, z'
'-x+1/2, y+1/2, -z+1/2'
'-x, -y, -z'
'x-1/2, -y-1/2, z-1/2'

loop_
_atom_site_type_symbol
_atom_site_label
_atom_site_fract_x
_atom_site_fract_y
_atom_site_fract_z
_atom_site_U_iso_or_equiv
_atom_site_adp_type
_atom_site_calc_flag
_atom_site_refinement_flags
_atom_site_occupancy
_atom_site_disorder_assembly
_atom_site_disorder_group
O O12 0.0352(4) 0.65115(16) 0.82305(17) 0.0522(8) Uani d D 1 . .
Ni Ni1 0.64385(6) 0.98344(2) 0.81233(2) 0.02316(10) Uani d . 1 . .
N N1 0.6858(3) 1.00256(12) 0.91843(12) 0.0203(5) Uani d . 1 . .
N N2 0.6146(3) 0.96578(13) 0.70636(12) 0.0225(6) Uani d . 1 . .
O O7 0.4041(3) 0.91734(12) 0.79023(11) 0.0312(5) Uani d . 1 . .
O O3 0.4988(3) 1.08346(11) 0.81671(11) 0.0305(5) Uani d . 1 . .
O O5 0.8722(3) 1.03845(12) 0.78742(11) 0.0368(6) Uani d . 1 . .
C C11 0.7284(5) 0.97699(19) 0.59762(16) 0.0354(8) Uani d . 1 . .
H H11 0.8166 0.9944 0.5730 0.042 Uiso calc R 1 . .
C C12 0.7401(4) 0.99113(17) 0.67087(15) 0.0262(7) Uani d . 1 . .
O O1 0.8002(3) 0.89096(11) 0.85564(11) 0.0315(5) Uani d . 1 . .
C C1 0.7845(4) 0.95527(15) 0.96399(15) 0.0200(6) Uani d . 1 . .
C C5 0.6176(4) 1.06446(15) 0.94246(15) 0.0227(7) Uani d . 1 . .
N N3 0.9677(4) 0.80203(19) 0.77250(17) 0.0290(6) Uani d . 1 . .
C C3 0.7580(4) 1.03320(17) 1.06483(16) 0.0277(7) Uani d . 1 . .
H H3 0.7827 1.0437 1.1147 0.033 Uiso calc R 1 . .
C C4 0.6531(4) 1.08166(17) 1.01596(16) 0.0275(7) Uani d . 1 . .
H H4 0.6078 1.1249 1.0328 0.033 Uiso calc R 1 . .
C C2 0.8252(4) 0.96944(16) 1.03883(15) 0.0272(7) Uani d . 1 . .
H H2 0.8960 0.9368 1.0707 0.033 Uiso calc R 1 . .
C C8 0.4727(4) 0.92723(16) 0.67186(16) 0.0255(7) Uani d . 1 . .
C C15 0.8119(4) 0.77521(16) 0.71966(16) 0.0241(7) Uani d . 1 . .
C C7 0.5013(4) 1.10803(16) 0.88110(17) 0.0256(7) Uani d . 1 . .
C C20 0.6666(4) 0.74641(17) 0.74619(17) 0.0261(7) Uani d . 1 . .
H H20 0.6665 0.7454 0.7962 0.031 Uiso calc R 1 . .
C C16 0.8142(4) 0.77784(17) 0.64577(17) 0.0289(7) Uani d . 1 . .
H H16 0.9119 0.7982 0.6287 0.035 Uiso calc R 1 . .
O O4 0.4185(3) 1.16332(11) 0.89702(12) 0.0322(5) Uani d . 1 . .
O O2 0.9292(4) 0.83930(13) 0.96180(12) 0.0431(6) Uani d . 1 . .
O O8 0.2157(3) 0.86339(14) 0.69685(13) 0.0467(7) Uani d . 1 . .
O O6 1.0038(3) 1.06724(13) 0.69308(13) 0.0468(7) Uani d . 1 . .
C C19 0.5220(4) 0.71920(16) 0.69634(16) 0.0238(7) Uani d . 1 . .
N N4 0.3701(4) 0.68770(17) 0.72430(17) 0.0275(6) Uani d . 1 . .
C C18 0.5215(4) 0.72028(17) 0.62201(17) 0.0303(8) Uani d . 1 . .
H H18 0.4235 0.7015 0.5890 0.036 Uiso calc R 1 . .
C C6 0.8438(4) 0.88880(17) 0.92559(16) 0.0266(7) Uani d . 1 . .
C C14 0.8847(4) 1.03584(17) 0.72077(17) 0.0311(8) Uani d . 1 . .
C C17 0.6668(5) 0.74933(19) 0.59727(17) 0.0369(8) Uani d . 1 . .
H H17 0.6669 0.7500 0.5472 0.044 Uiso calc R 1 . .
C C9 0.4516(5) 0.91218(18) 0.59783(17) 0.0334(8) Uani d . 1 . .
H H9 0.3513 0.8863 0.5734 0.040 Uiso calc R 1 . .
C C10 0.5841(5) 0.93673(19) 0.56106(18) 0.0394(9) Uani d . 1 . .
H H10 0.5756 0.9260 0.5116 0.047 Uiso calc R 1 . .
C C13 0.3517(4) 0.90100(17) 0.72284(16) 0.0271(7) Uani d . 1 . .
O O11 0.3389(4) 0.77842(17) 0.84618(15) 0.0402(7) Uani d D 1 . .
O O9 0.5261(5) 0.72860(19) 0.98420(18) 0.0583(9) Uani d . 1 . .
O O10 0.8429(5) 0.6926(2) 0.93695(19) 0.0649(9) Uani d D 1 . .
O O13 0.8277(5) 0.9051(2) 0.4247(2) 0.0646(9) Uani d D 1 . .
H H11A 0.360(6) 0.820(2) 0.839(2) 0.057(15) Uiso d . 1 . .
H H11B 0.381(6) 0.765(2) 0.8838(19) 0.062(15) Uiso d D 1 . .
H H12B 0.114(8) 0.633(4) 0.852(3) 0.15(3) Uiso d D 1 . .
H H13A 0.879(7) 0.923(3) 0.398(3) 0.11(3) Uiso d D 1 . .
H H12A 0.025(7) 0.627(3) 0.781(3) 0.103(19) Uiso d . 1 . .
H H9B 0.552(7) 0.761(3) 1.018(3) 0.09(2) Uiso d . 1 . .
H H9A 0.628(7) 0.718(2) 0.972(2) 0.067(17) Uiso d . 1 . .
H H10A 0.857(8) 0.670(3) 0.902(2) 0.10(2) Uiso d D 1 . .
H H13B 0.894(7) 0.873(3) 0.446(3) 0.08(2) Uiso d . 1 . .
H H10B 0.882(7) 0.744(3) 0.940(3) 0.095(18) Uiso d . 1 . .
H H3A 1.023(6) 0.763(2) 0.797(2) 0.063(14) Uiso d . 1 . .
H H3B 1.051(6) 0.826(2) 0.750(2) 0.056(13) Uiso d . 1 . .
H H3C 0.932(6) 0.834(2) 0.805(2) 0.061(13) Uiso d . 1 . .
H H4C 0.398(5) 0.641(2) 0.750(2) 0.054(12) Uiso d . 1 . .
H H4A 0.351(5) 0.716(2) 0.763(2) 0.045(11) Uiso d . 1 . .
H H4B 0.279(5) 0.6851(18) 0.6925(19) 0.034(10) Uiso d . 1 . .

loop_
_atom_site_aniso_label
_atom_site_aniso_U_11
_atom_site_aniso_U_22
_atom_site_aniso_U_33
_atom_site_aniso_U_12
_atom_site_aniso_U_13
_atom_site_aniso_U_23
O12 0.064(2) 0.0460(17) 0.0440(17) 0.0030(15) 0.0021(16) -0.0136(14)
Ni1 0.0261(2) 0.02501(18) 0.01821(16) -0.0019(2) 0.00388(14) -0.00170(18)
N1 0.0188(12) 0.0206(14) 0.0222(12) -0.0019(9) 0.0056(10) -0.0015(9)
N2 0.0244(13) 0.0238(14) 0.0202(12) -0.0022(10) 0.0065(10) -0.0012(10)
O7 0.0347(13) 0.0370(13) 0.0238(11) -0.0078(10) 0.0100(10) -0.0045(9)
O3 0.0346(13) 0.0301(12) 0.0247(11) 0.0043(10) 0.0004(10) 0.0004(9)
O5 0.0391(14) 0.0434(14) 0.0279(11) -0.0156(11) 0.0059(10) -0.0076(10)
C11 0.047(2) 0.0370(18) 0.0253(15) -0.0073(18) 0.0145(14) -0.0003(15)
C12 0.0315(16) 0.0238(16) 0.0247(14) -0.0044(14) 0.0087(12) 0.0014(13)
O1 0.0398(14) 0.0310(12) 0.0236(11) 0.0110(10) 0.0055(10) -0.0036(9)
C1 0.0137(14) 0.0242(15) 0.0232(14) -0.0027(12) 0.0065(12) 0.0009(12)
C5 0.0205(15) 0.0215(15) 0.0259(15) -0.0013(12) 0.0037(13) 0.0000(12)
N3 0.0201(15) 0.0389(18) 0.0281(15) -0.0029(14) 0.0049(13) -0.0087(14)
C3 0.0271(16) 0.0371(19) 0.0194(14) -0.0066(14) 0.0055(13) -0.0057(12)
C4 0.0247(16) 0.0303(17) 0.0298(16) -0.0002(13) 0.0108(13) -0.0110(13)
C2 0.0287(16) 0.0288(18) 0.0222(14) -0.0009(13) 0.0003(13) 0.0027(12)
C8 0.0308(18) 0.0221(15) 0.0228(15) -0.0016(13) 0.0033(13) 0.0001(12)
C15 0.0191(15) 0.0245(16) 0.0275(16) 0.0021(13) 0.0013(13) -0.0072(13)
C7 0.0231(16) 0.0222(16) 0.0300(17) -0.0034(13) 0.0012(13) -0.0005(13)
C20 0.0230(16) 0.0331(17) 0.0223(15) -0.0011(14) 0.0045(13) -0.0028(13)
C16 0.0272(17) 0.0323(18) 0.0291(17) -0.0044(14) 0.0102(14) -0.0026(14)
O4 0.0273(12) 0.0288(12) 0.0397(13) 0.0071(10) 0.0046(10) -0.0025(10)
O2 0.0580(17) 0.0336(13) 0.0354(13) 0.0184(12) 0.0028(12) 0.0041(10)
O8 0.0359(15) 0.0651(17) 0.0383(14) -0.0234(13) 0.0050(12) -0.0055(12)
O6 0.0472(16) 0.0525(16) 0.0451(15) -0.0244(13) 0.0199(12) -0.0063(12)
C19 0.0195(15) 0.0224(15) 0.0298(16) 0.0021(12) 0.0055(13) -0.0021(13)
N4 0.0202(15) 0.0293(16) 0.0323(16) -0.0033(12) 0.0029(13) -0.0012(13)
C18 0.0294(18) 0.0313(18) 0.0282(16) -0.0047(14) 0.0001(14) -0.0062(13)
C6 0.0266(17) 0.0269(17) 0.0266(16) -0.0008(14) 0.0056(14) -0.0010(13)
C14 0.0299(18) 0.0325(19) 0.0337(17) -0.0066(14) 0.0132(14) -0.0037(14)
C17 0.042(2) 0.047(2) 0.0215(16) -0.0046(17) 0.0054(16) -0.0021(15)
C9 0.036(2) 0.0371(19) 0.0248(16) -0.0068(15) 0.0012(15) -0.0032(14)
C10 0.054(2) 0.044(2) 0.0226(17) -0.0075(18) 0.0128(16) -0.0024(15)
C13 0.0239(17) 0.0287(17) 0.0299(17) -0.0004(14) 0.0082(14) 0.0003(13)
O11 0.0474(17) 0.0362(16) 0.0357(16) -0.0017(13) 0.0051(13) 0.0008(13)
O9 0.059(2) 0.068(2) 0.0464(19) 0.0053(18) 0.0066(17) -0.0100(16)
O10 0.077(2) 0.058(2) 0.063(2) 0.0039(18) 0.0247(18) -0.0084(18)
O13 0.060(2) 0.082(3) 0.059(2) -0.001(2) 0.0275(19) 0.0045(19)

loop_
_atom_type_symbol
_atom_type_description
_atom_type_scat_dispersion_real
_atom_type_scat_dispersion_imag
_atom_type_scat_source
C C 0.0033 0.0016 'International Tables Vol C Tables 4.2.6.8 and 6.1.1.4'
H H 0.0000 0.0000 'International Tables Vol C Tables 4.2.6.8 and 6.1.1.4'
N N 0.0061 0.0033 'International Tables Vol C Tables 4.2.6.8 and 6.1.1.4'
O O 0.0106 0.0060 'International Tables Vol C Tables 4.2.6.8 and 6.1.1.4'
Cl Cl 0.1484 0.1585 'International Tables Vol C Tables 4.2.6.8 and 6.1.1.4'
Ni Ni 0.3393 1.1124 'International Tables Vol C Tables 4.2.6.8 and 6.1.1.4'

loop_
_geom_angle_atom_site_label_1
_geom_angle_atom_site_label_2
_geom_angle_atom_site_label_3
_geom_angle_site_symmetry_1
_geom_angle_site_symmetry_3
_geom_angle
_geom_angle_publ_flag
H12B O12 H12A . . 109(6) ?
N2 Ni1 N1 . . 177.13(11) ?
N2 Ni1 O5 . . 78.39(10) ?
N1 Ni1 O5 . . 98.84(9) ?
N2 Ni1 O1 . . 101.62(9) ?
N1 Ni1 O1 . . 77.61(9) ?
O5 Ni1 O1 . . 92.17(9) ?
N2 Ni1 O3 . . 102.47(9) ?
N1 Ni1 O3 . . 78.34(9) ?
O5 Ni1 O3 . . 93.06(9) ?
O1 Ni1 O3 . . 155.91(8) ?
N2 Ni1 O7 . . 77.66(10) ?
N1 Ni1 O7 . . 105.08(9) ?
O5 Ni1 O7 . . 156.01(8) ?
O1 Ni1 O7 . . 91.16(9) ?
O3 Ni1 O7 . . 93.54(9) ?
C1 N1 C5 . . 121.9(2) ?
C1 N1 Ni1 . . 119.34(19) ?
C5 N1 Ni1 . . 118.74(18) ?
C12 N2 C8 . . 121.4(3) ?
C12 N2 Ni1 . . 118.97(19) ?
C8 N2 Ni1 . . 119.6(2) ?
C13 O7 Ni1 . . 114.3(2) ?
C7 O3 Ni1 . . 114.67(18) ?
C14 O5 Ni1 . . 114.38(19) ?
C12 C11 C10 . . 119.0(3) ?
C12 C11 H11 . . 120.5 ?
C10 C11 H11 . . 120.5 ?
N2 C12 C11 . . 120.6(3) ?
N2 C12 C14 . . 112.0(2) ?
C11 C12 C14 . . 127.4(3) ?
C6 O1 Ni1 . . 115.35(19) ?
N1 C1 C2 . . 120.7(3) ?
N1 C1 C6 . . 113.1(2) ?
C2 C1 C6 . . 126.2(3) ?
N1 C5 C4 . . 120.3(3) ?
N1 C5 C7 . . 112.7(2) ?
C4 C5 C7 . . 127.1(3) ?
C15 N3 H3A . . 108(3) ?
C15 N3 H3B . . 112(2) ?
H3A N3 H3B . . 108(4) ?
C15 N3 H3C . . 111(3) ?
H3A N3 H3C . . 109(4) ?
H3B N3 H3C . . 109(4) ?
C2 C3 C4 . . 119.8(3) ?
C2 C3 H3 . . 120.1 ?
C4 C3 H3 . . 120.1 ?
C5 C4 C3 . . 118.9(3) ?
C5 C4 H4 . . 120.6 ?
C3 C4 H4 . . 120.6 ?
C3 C2 C1 . . 118.5(3) ?
C3 C2 H2 . . 120.7 ?
C1 C2 H2 . . 120.7 ?
N2 C8 C9 . . 120.8(3) ?
N2 C8 C13 . . 112.7(3) ?
C9 C8 C13 . . 126.4(3) ?
C16 C15 C20 . . 121.9(3) ?
C16 C15 N3 . . 119.8(3) ?
C20 C15 N3 . . 118.3(3) ?
O4 C7 O3 . . 125.8(3) ?
O4 C7 C5 . . 118.9(3) ?
O3 C7 C5 . . 115.3(3) ?
C19 C20 C15 . . 118.2(3) ?
C19 C20 H20 . . 120.9 ?
C15 C20 H20 . . 120.9 ?
C15 C16 C17 . . 118.3(3) ?
C15 C16 H16 . . 120.8 ?
C17 C16 H16 . . 120.8 ?
C20 C19 C18 . . 121.2(3) ?
C20 C19 N4 . . 118.2(3) ?
C18 C19 N4 . . 120.5(3) ?
C19 N4 H4C . . 114(2) ?
C19 N4 H4A . . 108(2) ?
H4C N4 H4A . . 99(3) ?
C19 N4 H4B . . 112(3) ?
H4C N4 H4B . . 112(3) ?
H4A N4 H4B . . 111(3) ?
C17 C18 C19 . . 119.3(3) ?
C17 C18 H18 . . 120.3 ?
C19 C18 H18 . . 120.3 ?
O2 C6 O1 . . 125.9(3) ?
O2 C6 C1 . . 119.6(3) ?
O1 C6 C1 . . 114.5(3) ?
O6 C14 O5 . . 125.4(3) ?
O6 C14 C12 . . 118.5(3) ?
O5 C14 C12 . . 116.1(3) ?
C18 C17 C16 . . 121.1(3) ?
C18 C17 H17 . . 119.5 ?
C16 C17 H17 . . 119.5 ?
C8 C9 C10 . . 118.0(3) ?
C8 C9 H9 . . 121.0 ?
C10 C9 H9 . . 121.0 ?
C11 C10 C9 . . 120.1(3) ?
C11 C10 H10 . . 119.9 ?
C9 C10 H10 . . 119.9 ?
O8 C13 O7 . . 125.8(3) ?
O8 C13 C8 . . 118.5(3) ?
O7 C13 C8 . . 115.6(3) ?
H11A O11 H11B . . 113(4) ?
H9B O9 H9A . . 105(5) ?
H10A O10 H10B . . 117(6) ?
H13A O13 H13B . . 106(6) ?

loop_
_geom_bond_atom_site_label_1
_geom_bond_atom_site_label_2
_geom_bond_site_symmetry_2
_geom_bond_distance
_geom_bond_publ_flag
O12 H12B . 0.79(4) ?
O12 H12A . 0.89(6) ?
Ni1 N2 . 1.965(2) ?
Ni1 N1 . 1.967(2) ?
Ni1 O5 . 2.113(2) ?
Ni1 O1 . 2.115(2) ?
Ni1 O3 . 2.123(2) ?
Ni1 O7 . 2.140(2) ?
N1 C1 . 1.328(3) ?
N1 C5 . 1.343(4) ?
N2 C12 . 1.332(4) ?
N2 C8 . 1.334(4) ?
O7 C13 . 1.274(3) ?
O3 C7 . 1.273(4) ?
O5 C14 . 1.260(4) ?
C11 C12 . 1.371(4) ?
C11 C10 . 1.376(5) ?
C11 H11 . 0.9300 ?
C12 C14 . 1.522(4) ?
O1 C6 . 1.279(3) ?
C1 C2 . 1.390(4) ?
C1 C6 . 1.508(4) ?
C5 C4 . 1.376(4) ?
C5 C7 . 1.520(4) ?
N3 C15 . 1.463(4) ?
N3 H3A . 0.91(4) ?
N3 H3B . 0.93(5) ?
N3 H3C . 0.91(5) ?
C3 C2 . 1.383(4) ?
C3 C4 . 1.395(4) ?
C3 H3 . 0.9300 ?
C4 H4 . 0.9300 ?
C2 H2 . 0.9300 ?
C8 C9 . 1.381(4) ?
C8 C13 . 1.510(5) ?
C15 C16 . 1.377(4) ?
C15 C20 . 1.384(4) ?
C7 O4 . 1.244(4) ?
C20 C19 . 1.380(4) ?
C20 H20 . 0.9300 ?
C16 C17 . 1.390(4) ?
C16 H16 . 0.9300 ?
O2 C6 . 1.226(3) ?
O8 C13 . 1.248(4) ?
O6 C14 . 1.251(4) ?
C19 C18 . 1.381(4) ?
C19 N4 . 1.459(4) ?
N4 H4C . 0.97(4) ?
N4 H4A . 0.91(4) ?
N4 H4B . 0.82(3) ?
C18 C17 . 1.370(5) ?
C18 H18 . 0.9300 ?
C17 H17 . 0.9300 ?
C9 C10 . 1.385(5) ?
C9 H9 . 0.9300 ?
C10 H10 . 0.9300 ?
O11 H11A . 0.79(4) ?
O11 H11B . 0.75(3) ?
O9 H9B . 0.85(5) ?
O9 H9A . 0.86(5) ?
O10 H10A . 0.79(3) ?
O10 H10B . 0.97(5) ?
O13 H13A . 0.76(4) ?
O13 H13B . 0.82(5) ?

loop_
_geom_hbond_atom_site_label_D
_geom_hbond_atom_site_label_H
_geom_hbond_atom_site_label_A
_geom_hbond_site_symmetry_A
_geom_hbond_distance_DH
_geom_hbond_distance_HA
_geom_hbond_distance_DA
_geom_hbond_angle_DHA
_geom_hbond_publ_flag
C18 H18 O2 4_575 0.93 2.48 3.118(4) 125.5 yes
C3 H3 O7 3_677 0.93 2.56 3.284(4) 135.4 yes
O13 H13B O9 4_675 0.82(5) 2.14(5) 2.945(6) 166(5) yes
O13 H13A O6 3_776 0.76(4) 2.05(4) 2.776(5) 158(6) yes
O12 H12B O13 4_576 0.79(4) 2.02(4) 2.808(5) 176(8) yes
O12 H12A O3 2_546 0.89(6) 1.95(6) 2.838(4) 174(5) yes
O11 H11B O9 . 0.75(3) 2.08(3) 2.829(4) 173(5) yes
O11 H11A O7 . 0.79(4) 2.03(4) 2.798(4) 163(4) yes
O10 H10B O2 . 0.97(5) 1.80(5) 2.750(4) 168(5) yes
O10 H10A O12 1_655 0.79(3) 2.20(5) 2.880(5) 146(6) yes
O9 H9B O4 3_677 0.85(5) 2.07(5) 2.918(4) 172(5) yes
O9 H9A O10 . 0.86(5) 1.91(5) 2.772(5) 176(4) yes
N4 H4C O6 2_646 0.97(4) 1.78(4) 2.730(4) 167(3) yes
N4 H4B O4 2_546 0.82(3) 2.05(4) 2.854(4) 168(3) yes
N4 H4A O11 . 0.91(4) 1.94(4) 2.842(4) 173(3) yes
N3 H3C O1 . 0.91(5) 1.82(5) 2.702(4) 164(4) yes
N3 H3B O8 1_655 0.93(5) 1.85(5) 2.773(4) 173(4) yes
N3 H3A O12 1_655 0.91(4) 2.07(4) 2.899(5) 152(4) yes

loop_
_geom_torsion_atom_site_label_1
_geom_torsion_atom_site_label_2
_geom_torsion_atom_site_label_3
_geom_torsion_atom_site_label_4
_geom_torsion_site_symmetry_1
_geom_torsion_site_symmetry_2
_geom_torsion_site_symmetry_3
_geom_torsion_site_symmetry_4
_geom_torsion
_geom_torsion_publ_flag
N2 Ni1 N1 C1 . . . . -74(2) ?
O5 Ni1 N1 C1 . . . . -89.1(2) ?
O1 Ni1 N1 C1 . . . . 1.2(2) ?
O3 Ni1 N1 C1 . . . . 179.6(2) ?
O7 Ni1 N1 C1 . . . . 89.0(2) ?
N2 Ni1 N1 C5 . . . . 104(2) ?
O5 Ni1 N1 C5 . . . . 89.0(2) ?
O1 Ni1 N1 C5 . . . . 179.3(2) ?
O3 Ni1 N1 C5 . . . . -2.3(2) ?
O7 Ni1 N1 C5 . . . . -92.9(2) ?
N1 Ni1 N2 C12 . . . . -14(2) ?
O5 Ni1 N2 C12 . . . . 2.1(2) ?
O1 Ni1 N2 C12 . . . . -87.8(2) ?
O3 Ni1 N2 C12 . . . . 92.7(2) ?
O7 Ni1 N2 C12 . . . . -176.4(2) ?
N1 Ni1 N2 C8 . . . . 164.8(19) ?
O5 Ni1 N2 C8 . . . . -179.6(2) ?
O1 Ni1 N2 C8 . . . . 90.5(2) ?
O3 Ni1 N2 C8 . . . . -89.0(2) ?
O7 Ni1 N2 C8 . . . . 1.9(2) ?
N2 Ni1 O7 C13 . . . . -2.9(2) ?
N1 Ni1 O7 C13 . . . . 178.0(2) ?
O5 Ni1 O7 C13 . . . . -6.6(3) ?
O1 Ni1 O7 C13 . . . . -104.5(2) ?
O3 Ni1 O7 C13 . . . . 99.1(2) ?
N2 Ni1 O3 C7 . . . . -178.4(2) ?
N1 Ni1 O3 C7 . . . . -1.2(2) ?
O5 Ni1 O3 C7 . . . . -99.6(2) ?
O1 Ni1 O3 C7 . . . . 2.7(4) ?
O7 Ni1 O3 C7 . . . . 103.5(2) ?
N2 Ni1 O5 C14 . . . . 0.6(2) ?
N1 Ni1 O5 C14 . . . . 179.8(2) ?
O1 Ni1 O5 C14 . . . . 102.0(2) ?
O3 Ni1 O5 C14 . . . . -101.6(2) ?
O7 Ni1 O5 C14 . . . . 4.2(4) ?
C8 N2 C12 C11 . . . . -1.2(4) ?
Ni1 N2 C12 C11 . . . . 177.1(2) ?
C8 N2 C12 C14 . . . . 177.8(3) ?
Ni1 N2 C12 C14 . . . . -3.9(3) ?
C10 C11 C12 N2 . . . . 0.6(5) ?
C10 C11 C12 C14 . . . . -178.3(3) ?
N2 Ni1 O1 C6 . . . . 178.6(2) ?
N1 Ni1 O1 C6 . . . . 1.5(2) ?
O5 Ni1 O1 C6 . . . . 100.0(2) ?
O3 Ni1 O1 C6 . . . . -2.4(4) ?
O7 Ni1 O1 C6 . . . . -103.7(2) ?
C5 N1 C1 C2 . . . . -1.8(4) ?
Ni1 N1 C1 C2 . . . . 176.3(2) ?
C5 N1 C1 C6 . . . . 178.8(3) ?
Ni1 N1 C1 C6 . . . . -3.2(3) ?
C1 N1 C5 C4 . . . . 1.7(4) ?
Ni1 N1 C5 C4 . . . . -176.3(2) ?
C1 N1 C5 C7 . . . . -177.0(3) ?
Ni1 N1 C5 C7 . . . . 4.9(3) ?
N1 C5 C4 C3 . . . . -1.0(5) ?
C7 C5 C4 C3 . . . . 177.5(3) ?
C2 C3 C4 C5 . . . . 0.4(5) ?
C4 C3 C2 C1 . . . . -0.4(5) ?
N1 C1 C2 C3 . . . . 1.1(4) ?
C6 C1 C2 C3 . . . . -179.5(3) ?
C12 N2 C8 C9 . . . . 0.2(4) ?
Ni1 N2 C8 C9 . . . . -178.1(2) ?
C12 N2 C8 C13 . . . . 177.5(3) ?
Ni1 N2 C8 C13 . . . . -0.8(3) ?
Ni1 O3 C7 O4 . . . . -176.1(3) ?
Ni1 O3 C7 C5 . . . . 4.0(3) ?
N1 C5 C7 O4 . . . . 174.2(3) ?
C4 C5 C7 O4 . . . . -4.4(5) ?
N1 C5 C7 O3 . . . . -5.9(4) ?
C4 C5 C7 O3 . . . . 175.5(3) ?
C16 C15 C20 C19 . . . . 0.6(5) ?
N3 C15 C20 C19 . . . . -178.2(3) ?
C20 C15 C16 C17 . . . . -1.2(5) ?
N3 C15 C16 C17 . . . . 177.6(3) ?
C15 C20 C19 C18 . . . . 0.2(4) ?
C15 C20 C19 N4 . . . . 179.0(3) ?
C20 C19 C18 C17 . . . . -0.4(5) ?
N4 C19 C18 C17 . . . . -179.2(3) ?
Ni1 O1 C6 O2 . . . . 177.8(3) ?
Ni1 O1 C6 C1 . . . . -3.4(3) ?
N1 C1 C6 O2 . . . . -176.8(3) ?
C2 C1 C6 O2 . . . . 3.7(5) ?
N1 C1 C6 O1 . . . . 4.4(4) ?
C2 C1 C6 O1 . . . . -175.1(3) ?
Ni1 O5 C14 O6 . . . . 176.6(3) ?
Ni1 O5 C14 C12 . . . . -2.7(3) ?
N2 C12 C14 O6 . . . . -175.0(3) ?
C11 C12 C14 O6 . . . . 3.9(5) ?
N2 C12 C14 O5 . . . . 4.3(4) ?
C11 C12 C14 O5 . . . . -176.7(3) ?
C19 C18 C17 C16 . . . . -0.2(5) ?
C15 C16 C17 C18 . . . . 0.9(5) ?
N2 C8 C9 C10 . . . . 1.5(5) ?
C13 C8 C9 C10 . . . . -175.4(3) ?
C12 C11 C10 C9 . . . . 1.1(5) ?
C8 C9 C10 C11 . . . . -2.1(5) ?
Ni1 O7 C13 O8 . . . . -179.7(3) ?
Ni1 O7 C13 C8 . . . . 3.3(3) ?
N2 C8 C13 O8 . . . . -179.0(3) ?
C9 C8 C13 O8 . . . . -1.9(5) ?
N2 C8 C13 O7 . . . . -1.8(4) ?
C9 C8 C13 O7 . . . . 175.3(3) ?
